data_2232657
loop_
_publ_author_name
'Madeley, Lee G.'
'Levendis, Demetrius C.'
'Lemmerer, Andreas'

_publ_section_title
;
 Isonicotinamide--2-naphthoic acid (1/1)
;
_journal_coeditor_code FJ2462
_journal_issue 12
_journal_name_full 'Acta Crystallographica Section E'
_journal_page_first o3440
_journal_paper_doi 10.1107/S1600536811050057
_journal_volume 67
_journal_year 2011
_chemical_formula_iupac 'C6 H6 N2 O, C11 H8 O2'
_chemical_formula_moiety 'C6 H6 N2 O, C11 H8 O2'
_chemical_formula_sum 'C17 H14 N2 O3'
_chemical_formula_weight 294.3
_chemical_name_systematic
;
Isonicotinamide--2-naphthoic acid (1/1)
;
_space_group_IT_number 14
_symmetry_cell_setting monoclinic
_symmetry_space_group_name_Hall '-P 2ybc'
_symmetry_space_group_name_H-M 'P 1 21/c 1'
_audit_creation_method 'WinGX routine CIF_UPDATE'
_cell_angle_alpha 90
_cell_angle_beta 110.33(3)
_cell_angle_gamma 90
_cell_formula_units_Z 4
_cell_length_a 8.6665(17)
_cell_length_b 23.752(5)
_cell_length_c 7.3793(15)
_cell_measurement_reflns_used 5555
_cell_measurement_temperature 173(2)
_cell_measurement_theta_max 27.48
_cell_measurement_theta_min 1
_cell_volume 1424.4(6)
_computing_cell_refinement 'SAINT-Plus (Bruker, 2007)'
_computing_data_collection 'APEX2 (Bruker, 2007)'
_computing_data_reduction 'SAINT-Plus and XPREP (Bruker, 2007)'
_computing_molecular_graphics
;
ORTEP-3 for Windows (Farrugia, 1997) and DIAMOND (Brandenburg,
1999)
;
_computing_publication_material
;
WinGX (Farrugia, 1999) and PLATON (Spek, 2009)
;
_computing_structure_refinement 'SHELXL97 (Sheldrick, 2008)'
_computing_structure_solution 'SHELXS97 (Sheldrick, 2008)'
_diffrn_ambient_temperature 173(2)
_diffrn_measured_fraction_theta_full 0.984
_diffrn_measured_fraction_theta_max 0.984
_diffrn_measurement_device_type 'Bruker APEXII CCD area-detector'
_diffrn_measurement_method '\w scans'
_diffrn_radiation_type MoK\a
_diffrn_radiation_wavelength 0.71073
_diffrn_reflns_av_R_equivalents 0.055
_diffrn_reflns_limit_h_max 10
_diffrn_reflns_limit_h_min -10
_diffrn_reflns_limit_k_max 27
_diffrn_reflns_limit_k_min -28
_diffrn_reflns_limit_l_max 7
_diffrn_reflns_limit_l_min -8
_diffrn_reflns_number 7507
_diffrn_reflns_theta_full 25.5
_diffrn_reflns_theta_max 25.5
_diffrn_reflns_theta_min 3.04
_diffrn_standards_number 0
_exptl_absorpt_coefficient_mu 0.096
_exptl_absorpt_correction_T_max 0.9928
_exptl_absorpt_correction_T_min 0.9555
_exptl_absorpt_correction_type integration
_exptl_absorpt_process_details '(XPREP; Bruker, 2007)'
_exptl_crystal_colour colourless
_exptl_crystal_density_diffrn 1.372
_exptl_crystal_density_method 'not measured'
_exptl_crystal_description block
_exptl_crystal_F_000 616
_exptl_crystal_size_max 0.48
_exptl_crystal_size_mid 0.45
_exptl_crystal_size_min 0.08
_refine_diff_density_max 0.208
_refine_diff_density_min -0.202
_refine_ls_extinction_method none
_refine_ls_goodness_of_fit_ref 1.013
_refine_ls_hydrogen_treatment mixed
_refine_ls_matrix_type full
_refine_ls_number_parameters 211
_refine_ls_number_reflns 2605
_refine_ls_number_restraints 0
_refine_ls_restrained_S_all 1.013
_refine_ls_R_factor_gt 0.041
_refine_ls_shift/su_max 0
_refine_ls_structure_factor_coef Fsqd
_refine_ls_weighting_details 'calc w=1/[\s^2^(Fo^2^)+(0.0731P)^2^+0.1531P] where P=(Fo^2^+2Fc^2^)/3'
_refine_ls_weighting_scheme calc
_refine_ls_wR_factor_ref 0.1186
_reflns_number_gt 2130
_reflns_number_total 2605
_reflns_threshold_expression I>2sigma(I)
_cod_data_source_file fj2462.cif
_cod_data_source_block I
_cod_original_cell_volume 1424.4(5)
_cod_original_sg_symbol_H-M 'P 21/c'
_cod_database_code 2232657
_cod_database_fobs_code 2232657

loop_
_symmetry_equiv_pos_as_xyz
'x, y, z'
'-x, y+1/2, -z+1/2'
'-x, -y, -z'
'x, -y-1/2, z-1/2'

loop_
_atom_site_type_symbol
_atom_site_label
_atom_site_fract_x
_atom_site_fract_y
_atom_site_fract_z
_atom_site_U_iso_or_equiv
_atom_site_adp_type
_atom_site_calc_flag
_atom_site_refinement_flags
_atom_site_occupancy
C C1 1.10423(17) 0.44738(6) 0.71685(18) 0.0248(3) Uani d . 1
C C2 1.08405(18) 0.40155(6) 0.59333(19) 0.0281(3) Uani d . 1
H H2A 1.1769 0.3829 0.5809 0.034 Uiso calc R 1
C C3 0.92709(18) 0.38371(7) 0.48958(19) 0.0325(4) Uani d . 1
H H3 0.9143 0.3518 0.4079 0.039 Uiso calc R 1
C C4 0.81087(18) 0.45238(7) 0.6185(2) 0.0329(4) Uani d . 1
H H4 0.7157 0.4703 0.627 0.039 Uiso calc R 1
C C5 0.96357(17) 0.47215(6) 0.7311(2) 0.0292(3) Uani d . 1
H H5 0.9727 0.5025 0.8179 0.035 Uiso calc R 1
C C6 1.26979(17) 0.47009(6) 0.83740(19) 0.0271(3) Uani d . 1
N N1 1.39399(17) 0.46082(6) 0.77495(19) 0.0324(3) Uani d . 1
H H1S 1.496(2) 0.4727(7) 0.846(2) 0.036(4) Uiso d . 1
H H1A 1.375(2) 0.4460(8) 0.663(3) 0.042(5) Uiso d . 1
N N2 0.79178(15) 0.40878(6) 0.49762(16) 0.0335(3) Uani d . 1
O O1 1.28451(13) 0.49617(5) 0.98726(14) 0.0371(3) Uani d . 1
C C7 0.23811(17) 0.35294(6) 0.12753(18) 0.0257(3) Uani d . 1
C C8 0.25613(18) 0.30807(6) 0.00900(19) 0.0301(3) Uani d . 1
H H8 0.363 0.2962 0.0172 0.036 Uiso calc R 1
C C9 0.12123(18) 0.28196(6) -0.11624(19) 0.0313(4) Uani d . 1
H H9 0.1354 0.2517 -0.1931 0.038 Uiso calc R 1
C C10 -0.03974(17) 0.29913(6) -0.13394(19) 0.0267(3) Uani d . 1
C C11 -0.18280(19) 0.27324(7) -0.2630(2) 0.0350(4) Uani d . 1
H H11 -0.1722 0.2426 -0.3407 0.042 Uiso calc R 1
C C12 -0.33562(19) 0.29162(7) -0.2774(2) 0.0382(4) Uani d . 1
H H12 -0.4301 0.2737 -0.3652 0.046 Uiso calc R 1
C C13 -0.35493(19) 0.33669(7) -0.1639(2) 0.0355(4) Uani d . 1
H H13 -0.4621 0.3489 -0.1745 0.043 Uiso calc R 1
C C14 -0.21997(17) 0.36309(6) -0.0382(2) 0.0289(3) Uani d . 1
H H14 -0.2341 0.3938 0.0371 0.035 Uiso calc R 1
C C15 -0.05903(16) 0.34512(6) -0.01926(18) 0.0243(3) Uani d . 1
C C16 0.08343(17) 0.37060(6) 0.11132(18) 0.0246(3) Uani d . 1
H H16 0.0717 0.4008 0.19 0.03 Uiso calc R 1
C C17 0.38436(18) 0.38080(6) 0.2707(2) 0.0302(3) Uani d . 1
O O2 0.52342(13) 0.36681(6) 0.25195(16) 0.0444(3) Uani d . 1
H H2 0.624(3) 0.3858(10) 0.359(3) 0.085(7) Uiso d . 1
O O3 0.37325(13) 0.41309(5) 0.39438(14) 0.0404(3) Uani d . 1

loop_
_atom_site_aniso_label
_atom_site_aniso_U_11
_atom_site_aniso_U_22
_atom_site_aniso_U_33
_atom_site_aniso_U_12
_atom_site_aniso_U_13
_atom_site_aniso_U_23
C1 0.0286(8) 0.0233(7) 0.0214(6) -0.0021(6) 0.0072(6) 0.0041(5)
C2 0.0270(8) 0.0301(8) 0.0269(7) -0.0037(6) 0.0091(6) -0.0028(6)
C3 0.0341(9) 0.0365(9) 0.0271(7) -0.0082(7) 0.0109(6) -0.0049(6)
C4 0.0282(8) 0.0393(9) 0.0319(8) 0.0055(7) 0.0112(6) 0.0092(7)
C5 0.0339(8) 0.0251(8) 0.0288(7) 0.0010(6) 0.0112(6) 0.0022(6)
C6 0.0298(8) 0.0236(8) 0.0252(7) -0.0030(6) 0.0061(6) 0.0005(6)
N1 0.0279(7) 0.0398(8) 0.0278(6) -0.0076(6) 0.0076(5) -0.0106(6)
N2 0.0276(7) 0.0444(9) 0.0267(6) -0.0059(6) 0.0069(5) 0.0025(6)
O1 0.0361(6) 0.0413(7) 0.0340(6) -0.0097(5) 0.0121(5) -0.0167(5)
C7 0.0271(8) 0.0270(8) 0.0230(6) -0.0014(6) 0.0087(6) 0.0021(6)
C8 0.0286(8) 0.0304(8) 0.0317(7) 0.0044(6) 0.0112(6) -0.0011(6)
C9 0.0379(9) 0.0264(8) 0.0305(7) 0.0026(6) 0.0130(7) -0.0056(6)
C10 0.0327(8) 0.0213(7) 0.0258(7) -0.0020(6) 0.0098(6) 0.0008(6)
C11 0.0413(9) 0.0280(8) 0.0334(8) -0.0074(7) 0.0099(7) -0.0056(6)
C12 0.0316(9) 0.0385(10) 0.0381(8) -0.0129(7) 0.0038(7) -0.0021(7)
C13 0.0259(8) 0.0379(9) 0.0411(8) 0.0003(7) 0.0098(6) 0.0079(7)
C14 0.0301(8) 0.0261(8) 0.0312(7) 0.0021(6) 0.0115(6) 0.0036(6)
C15 0.0281(8) 0.0207(7) 0.0244(6) -0.0009(6) 0.0095(6) 0.0034(5)
C16 0.0300(8) 0.0206(7) 0.0233(7) -0.0008(6) 0.0093(6) -0.0006(5)
C17 0.0295(8) 0.0356(9) 0.0249(7) -0.0026(7) 0.0088(6) 0.0009(6)
O2 0.0242(6) 0.0654(9) 0.0411(6) -0.0041(5) 0.0081(5) -0.0160(6)
O3 0.0369(7) 0.0517(8) 0.0316(6) -0.0080(5) 0.0107(5) -0.0149(5)

loop_
_atom_type_symbol
_atom_type_description
_atom_type_scat_dispersion_real
_atom_type_scat_dispersion_imag
_atom_type_scat_source
C C 0.0033 0.0016 'International Tables Vol C Tables 4.2.6.8 and 6.1.1.4'
H H 0 0 'International Tables Vol C Tables 4.2.6.8 and 6.1.1.4'
N N 0.0061 0.0033 'International Tables Vol C Tables 4.2.6.8 and 6.1.1.4'
O O 0.0106 0.006 'International Tables Vol C Tables 4.2.6.8 and 6.1.1.4'

loop_
_geom_angle_atom_site_label_1
_geom_angle_atom_site_label_2
_geom_angle_atom_site_label_3
_geom_angle
C5 C1 C2 117.82(13)
C5 C1 C6 119.06(13)
C2 C1 C6 123.10(13)
C3 C2 C1 118.72(14)
C3 C2 H2A 120.6
C1 C2 H2A 120.6
N2 C3 C2 123.51(14)
N2 C3 H3 118.2
C2 C3 H3 118.2
N2 C4 C5 122.39(14)
N2 C4 H4 118.8
C5 C4 H4 118.8
C4 C5 C1 119.62(14)
C4 C5 H5 120.2
C1 C5 H5 120.2
O1 C6 N1 123.36(14)
O1 C6 C1 119.40(13)
N1 C6 C1 117.24(12)
C6 N1 H1S 119.8(10)
C6 N1 H1A 119.9(12)
H1S N1 H1A 120.1(15)
C3 N2 C4 117.87(13)
C16 C7 C8 119.30(13)
C16 C7 C17 119.37(13)
C8 C7 C17 121.32(13)
C9 C8 C7 120.47(13)
C9 C8 H8 119.8
C7 C8 H8 119.8
C8 C9 C10 121.18(13)
C8 C9 H9 119.4
C10 C9 H9 119.4
C11 C10 C9 122.83(14)
C11 C10 C15 118.43(13)
C9 C10 C15 118.73(13)
C12 C11 C10 120.93(14)
C12 C11 H11 119.5
C10 C11 H11 119.5
C11 C12 C13 120.75(14)
C11 C12 H12 119.6
C13 C12 H12 119.6
C14 C13 C12 120.20(14)
C14 C13 H13 119.9
C12 C13 H13 119.9
C13 C14 C15 120.63(14)
C13 C14 H14 119.7
C15 C14 H14 119.7
C16 C15 C14 122.37(13)
C16 C15 C10 118.57(12)
C14 C15 C10 119.06(13)
C7 C16 C15 121.72(13)
C7 C16 H16 119.1
C15 C16 H16 119.1
O3 C17 O2 123.73(14)
O3 C17 C7 122.62(13)
O2 C17 C7 113.65(13)
C17 O2 H2 111.5(13)

loop_
_geom_bond_atom_site_label_1
_geom_bond_atom_site_label_2
_geom_bond_distance
C1 C5 1.390(2)
C1 C2 1.3912(19)
C1 C6 1.501(2)
C2 C3 1.376(2)
C2 H2A 0.95
C3 N2 1.335(2)
C3 H3 0.95
C4 N2 1.339(2)
C4 C5 1.378(2)
C4 H4 0.95
C5 H5 0.95
C6 O1 1.2349(16)
C6 N1 1.3282(19)
N1 H1S 0.904(19)
N1 H1A 0.862(18)
C7 C16 1.370(2)
C7 C8 1.421(2)
C7 C17 1.493(2)
C8 C9 1.362(2)
C8 H8 0.95
C9 C10 1.415(2)
C9 H9 0.95
C10 C11 1.415(2)
C10 C15 1.4269(19)
C11 C12 1.363(2)
C11 H11 0.95
C12 C13 1.405(2)
C12 H12 0.95
C13 C14 1.366(2)
C13 H13 0.95
C14 C15 1.4182(19)
C14 H14 0.95
C15 C16 1.412(2)
C16 H16 0.95
C17 O3 1.2215(17)
C17 O2 1.3029(18)
O2 H2 1.05(3)

loop_
_geom_hbond_atom_site_label_D
_geom_hbond_atom_site_label_H
_geom_hbond_atom_site_label_A
_geom_hbond_site_symmetry_A
_geom_hbond_distance_DH
_geom_hbond_distance_HA
_geom_hbond_distance_DA
_geom_hbond_angle_DHA
N1 H1S O1 3_867 0.904(19) 2.012(19) 2.914(2) 176(2)
N1 H1A O3 1_655 0.862(18) 2.123(18) 2.9755(17) 170(2)
O2 H2 N2 . 1.05(3) 1.56(3) 2.5999(18) 170(2)

loop_
_geom_torsion_atom_site_label_1
_geom_torsion_atom_site_label_2
_geom_torsion_atom_site_label_3
_geom_torsion_atom_site_label_4
_geom_torsion
C5 C1 C2 C3 1.1(2)
C6 C1 C2 C3 179.67(12)
C1 C2 C3 N2 1.5(2)
N2 C4 C5 C1 1.7(2)
C2 C1 C5 C4 -2.6(2)
C6 C1 C5 C4 178.77(12)
C5 C1 C6 O1 23.6(2)
C2 C1 C6 O1 -155.01(14)
C5 C1 C6 N1 -156.32(13)
C2 C1 C6 N1 25.11(19)
C2 C3 N2 C4 -2.4(2)
C5 C4 N2 C3 0.8(2)
C16 C7 C8 C9 -1.5(2)
C17 C7 C8 C9 177.85(13)
C7 C8 C9 C10 0.9(2)
C8 C9 C10 C11 179.69(13)
C8 C9 C10 C15 0.8(2)
C9 C10 C11 C12 -179.09(14)
C15 C10 C11 C12 -0.2(2)
C10 C11 C12 C13 -0.2(2)
C11 C12 C13 C14 0.6(2)
C12 C13 C14 C15 -0.6(2)
C13 C14 C15 C16 -178.83(12)
C13 C14 C15 C10 0.2(2)
C11 C10 C15 C16 179.24(12)
C9 C10 C15 C16 -1.78(19)
C11 C10 C15 C14 0.13(19)
C9 C10 C15 C14 179.11(12)
C8 C7 C16 C15 0.5(2)
C17 C7 C16 C15 -178.93(11)
C14 C15 C16 C7 -179.74(12)
C10 C15 C16 C7 1.2(2)
C16 C7 C17 O3 11.1(2)
C8 C7 C17 O3 -168.30(14)
C16 C7 C17 O2 -169.70(13)
C8 C7 C17 O2 10.9(2)

loop_
_cod_related_entry_id
_cod_related_entry_database
_cod_related_entry_code
1 ChemSpider 30657214
